data_2221833
loop_
_publ_author_name
'Fun, Hoong-Kun'
'Chantrapromma, Suchada'
'Padaki, Mahesh'
Radhika
'Isloor, Arun M.'

_publ_section_title
;
 Ethyl 2-[(4-chlorophenyl)hydrazono]-3-oxobutanoate
;
_journal_coeditor_code TK2415
_journal_issue 5
_journal_name_full 'Acta Crystallographica Section E'
_journal_page_first o1029
_journal_paper_doi 10.1107/S1600536809012951
_journal_volume 65
_journal_year 2009
_chemical_formula_iupac 'C12 H13 Cl N2 O3'
_chemical_formula_moiety 'C12 H13 Cl N2 O3'
_chemical_formula_sum 'C12 H13 Cl N2 O3'
_chemical_formula_weight 268.69
_chemical_melting_point 365
_chemical_name_systematic
;
Ethyl 2-[(4-chlorophenyl)hydrazono]-3-oxobutanoate
;
_space_group_IT_number 14
_symmetry_cell_setting monoclinic
_symmetry_space_group_name_Hall '-P 2ybc'
_symmetry_space_group_name_H-M 'P 1 21/c 1'
_atom_sites_solution_hydrogens geom
_atom_sites_solution_primary direct
_atom_sites_solution_secondary difmap
_audit_creation_method SHELXL-97
_cell_angle_alpha 90
_cell_angle_beta 96.8020(10)
_cell_angle_gamma 90
_cell_formula_units_Z 4
_cell_length_a 4.02590(10)
_cell_length_b 17.0892(4)
_cell_length_c 18.4934(5)
_cell_measurement_reflns_used 4723
_cell_measurement_temperature 100(2)
_cell_measurement_theta_max 32.93
_cell_measurement_theta_min 1.63
_cell_volume 1263.38(6)
_computing_cell_refinement 'SAINT (Bruker, 2005)'
_computing_data_collection 'APEX2 (Bruker, 2005)'
_computing_data_reduction 'SAINT (Bruker, 2005)'
_computing_molecular_graphics 'SHELXTL (Sheldrick, 2008)'
_computing_publication_material
;
SHELXTL (Sheldrick, 2008) and PLATON (Spek, 2009)
;
_computing_structure_refinement 'SHELXTL (Sheldrick, 2008)'
_computing_structure_solution 'SHELXTL (Sheldrick, 2008)'
_diffrn_ambient_temperature 100
_diffrn_measured_fraction_theta_full 0.999
_diffrn_measured_fraction_theta_max 0.999
_diffrn_measurement_device_type 'Bruker APEXII CCD area-detector'
_diffrn_measurement_method '\f and \w'
_diffrn_radiation_monochromator graphite
_diffrn_radiation_source 'sealed tube'
_diffrn_radiation_type MoK\a
_diffrn_radiation_wavelength 0.71073
_diffrn_reflns_av_R_equivalents 0.039
_diffrn_reflns_av_sigmaI/netI 0.026
_diffrn_reflns_limit_h_max 6
_diffrn_reflns_limit_h_min -6
_diffrn_reflns_limit_k_max 25
_diffrn_reflns_limit_k_min -26
_diffrn_reflns_limit_l_max 28
_diffrn_reflns_limit_l_min -28
_diffrn_reflns_number 38796
_diffrn_reflns_theta_full 32.9
_diffrn_reflns_theta_max 32.9
_diffrn_reflns_theta_min 1.6
_diffrn_standards_number 0
_exptl_absorpt_coefficient_mu 0.304
_exptl_absorpt_correction_T_max 0.982
_exptl_absorpt_correction_T_min 0.799
_exptl_absorpt_correction_type multi-scan
_exptl_absorpt_process_details '(SADABS; Bruker, 2005)'
_exptl_crystal_colour Brown
_exptl_crystal_density_diffrn 1.413
_exptl_crystal_density_method 'not measured'
_exptl_crystal_description Needle
_exptl_crystal_F_000 560
_exptl_crystal_size_max 0.77
_exptl_crystal_size_mid 0.13
_exptl_crystal_size_min 0.06
_refine_diff_density_max 0.53
_refine_diff_density_min -0.24
_refine_ls_extinction_method none
_refine_ls_goodness_of_fit_ref 1.06
_refine_ls_hydrogen_treatment constr
_refine_ls_matrix_type full
_refine_ls_number_parameters 165
_refine_ls_number_reflns 4723
_refine_ls_number_restraints 0
_refine_ls_restrained_S_all 1.06
_refine_ls_R_factor_all 0.047
_refine_ls_R_factor_gt 0.037
_refine_ls_shift/su_max 0.002
_refine_ls_shift/su_mean 0.000
_refine_ls_structure_factor_coef Fsqd
_refine_ls_weighting_details 'calc w=1/[\s^2^(Fo^2^)+(0.0602P)^2^+0.255P] where P=(Fo^2^+2Fc^2^)/3'
_refine_ls_weighting_scheme calc
_refine_ls_wR_factor_gt 0.098
_refine_ls_wR_factor_ref 0.108
_reflns_number_gt 3972
_reflns_number_total 4723
_reflns_threshold_expression I>2\s(I)
_cod_data_source_file tk2415.cif
_cod_data_source_block I
_cod_depositor_comments
;
The following automatic conversions were performed:
'_symmetry_cell_setting' value 'Monoclinic' changed to 'monoclinic'
according to '/home/saulius/struct/CIF-dictionaries/cif_core.dic'
dictionary named 'cif_core.dic' version 2.4.1 from 2010-06-29.

Automatic conversion script
Id: cif_fix_enum 1527 2010-12-29 10:47:43Z saulius 

The following automatic conversions were performed:

'_symmetry_cell_setting' value 'Monoclinic' changed to 'monoclinic'
according to /home/saulius/struct/CIF-dictionaries/cif_core.dic
dictionary named 'cif_core.dic' version 2.4.1 from 2010-06-29.

Automatic conversion script
Id: cif_fix_values 1715 2011-07-08 13:25:40Z adriana 
;
_cod_original_sg_symbol_H-M 'P 21/c'
_cod_database_code 2221833
_cod_database_fobs_code 2221833

loop_
_symmetry_equiv_pos_as_xyz
'x, y, z'
'-x, y+1/2, -z+1/2'
'-x, -y, -z'
'x, -y-1/2, z-1/2'

loop_
_atom_site_type_symbol
_atom_site_label
_atom_site_fract_x
_atom_site_fract_y
_atom_site_fract_z
_atom_site_U_iso_or_equiv
_atom_site_adp_type
_atom_site_calc_flag
_atom_site_refinement_flags
_atom_site_occupancy
_atom_site_disorder_assembly
_atom_site_disorder_group
Cl Cl1 1.33403(7) 0.917736(14) 0.966487(14) 0.02331(8) Uani d . 1 . .
O O1 1.1283(2) 0.43897(5) 0.92388(4) 0.02458(17) Uani d . 1 . .
O O2 0.4082(2) 0.41534(4) 0.74203(5) 0.02490(17) Uani d . 1 . .
O O3 0.40449(18) 0.54627(4) 0.73206(4) 0.01834(15) Uani d . 1 . .
N N1 1.0478(2) 0.58595(5) 0.89744(5) 0.01680(16) Uani d . 1 . .
H H1 1.1461 0.5484 0.9277 0.020 Uiso d R 1 . .
N N2 0.8324(2) 0.56553(5) 0.84259(4) 0.01607(15) Uani d . 1 . .
C C1 0.9700(2) 0.72408(6) 0.86488(5) 0.01779(18) Uani d . 1 . .
H H1A 0.8269 0.7109 0.8235 0.021 Uiso calc R 1 . .
C C2 1.0384(3) 0.80222(6) 0.88190(5) 0.01815(18) Uani d . 1 . .
H H2A 0.9413 0.8418 0.8521 0.022 Uiso calc R 1 . .
C C3 1.2535(2) 0.82023(5) 0.94400(5) 0.01668(17) Uani d . 1 . .
C C4 1.4070(2) 0.76234(6) 0.98899(5) 0.01816(18) Uani d . 1 . .
H H4A 1.5530 0.7756 1.0299 0.022 Uiso calc R 1 . .
C C5 1.3393(2) 0.68425(6) 0.97197(5) 0.01727(17) Uani d . 1 . .
H H5A 1.4408 0.6447 1.0013 0.021 Uiso calc R 1 . .
C C6 1.1185(2) 0.66568(5) 0.91065(5) 0.01550(17) Uani d . 1 . .
C C7 0.7628(2) 0.49093(5) 0.82808(5) 0.01602(17) Uani d . 1 . .
C C8 0.9246(2) 0.42509(6) 0.86964(5) 0.01779(18) Uani d . 1 . .
C C9 0.8553(3) 0.34161(6) 0.84741(6) 0.02176(19) Uani d . 1 . .
H H9A 0.9875 0.3074 0.8804 0.033 Uiso calc R 1 . .
H H9B 0.9116 0.3337 0.7989 0.033 Uiso calc R 1 . .
H H9C 0.6223 0.3304 0.8486 0.033 Uiso calc R 1 . .
C C10 0.5100(2) 0.47889(6) 0.76369(5) 0.01646(17) Uani d . 1 . .
C C11 0.1696(2) 0.53891(6) 0.66655(5) 0.01926(18) Uani d . 1 . .
H H11A -0.0131 0.5044 0.6752 0.023 Uiso calc R 1 . .
H H11B 0.2804 0.5174 0.6272 0.023 Uiso calc R 1 . .
C C12 0.0397(3) 0.61975(7) 0.64728(6) 0.0245(2) Uani d . 1 . .
H H12A -0.1123 0.6175 0.6032 0.037 Uiso calc R 1 . .
H H12B 0.2235 0.6536 0.6403 0.037 Uiso calc R 1 . .
H H12C -0.0749 0.6397 0.6861 0.037 Uiso calc R 1 . .

loop_
_atom_site_aniso_label
_atom_site_aniso_U_11
_atom_site_aniso_U_22
_atom_site_aniso_U_33
_atom_site_aniso_U_12
_atom_site_aniso_U_13
_atom_site_aniso_U_23
Cl1 0.03064(14) 0.01473(12) 0.02328(13) -0.00497(9) -0.00211(9) -0.00104(8)
O1 0.0277(4) 0.0185(3) 0.0251(4) 0.0003(3) -0.0070(3) 0.0031(3)
O2 0.0306(4) 0.0165(3) 0.0254(4) -0.0037(3) -0.0057(3) -0.0015(3)
O3 0.0185(3) 0.0163(3) 0.0190(3) -0.0001(2) -0.0030(2) 0.0012(2)
N1 0.0185(4) 0.0146(3) 0.0163(4) -0.0003(3) -0.0018(3) 0.0001(3)
N2 0.0163(3) 0.0162(3) 0.0156(3) -0.0012(3) 0.0012(3) -0.0015(3)
C1 0.0200(4) 0.0162(4) 0.0162(4) -0.0009(3) -0.0022(3) 0.0005(3)
C2 0.0203(4) 0.0157(4) 0.0176(4) -0.0005(3) -0.0011(3) 0.0010(3)
C3 0.0191(4) 0.0137(4) 0.0170(4) -0.0018(3) 0.0014(3) -0.0006(3)
C4 0.0187(4) 0.0179(4) 0.0169(4) -0.0016(3) -0.0023(3) 0.0007(3)
C5 0.0178(4) 0.0163(4) 0.0169(4) 0.0000(3) -0.0014(3) 0.0011(3)
C6 0.0163(4) 0.0135(4) 0.0165(4) -0.0005(3) 0.0012(3) -0.0003(3)
C7 0.0168(4) 0.0147(4) 0.0162(4) -0.0008(3) 0.0002(3) 0.0008(3)
C8 0.0189(4) 0.0155(4) 0.0189(4) -0.0003(3) 0.0019(3) 0.0015(3)
C9 0.0250(5) 0.0149(4) 0.0248(5) 0.0003(4) 0.0001(4) 0.0017(3)
C10 0.0170(4) 0.0162(4) 0.0160(4) -0.0005(3) 0.0015(3) 0.0001(3)
C11 0.0186(4) 0.0216(4) 0.0169(4) 0.0008(3) -0.0012(3) 0.0006(3)
C12 0.0238(5) 0.0235(5) 0.0253(5) 0.0032(4) -0.0016(4) 0.0039(4)

loop_
_atom_type_symbol
_atom_type_description
_atom_type_scat_dispersion_real
_atom_type_scat_dispersion_imag
_atom_type_scat_source
C C 0.0033 0.0016 'International Tables Vol C Tables 4.2.6.8 and 6.1.1.4'
H H 0.0000 0.0000 'International Tables Vol C Tables 4.2.6.8 and 6.1.1.4'
N N 0.0061 0.0033 'International Tables Vol C Tables 4.2.6.8 and 6.1.1.4'
O O 0.0106 0.0060 'International Tables Vol C Tables 4.2.6.8 and 6.1.1.4'
Cl Cl 0.1484 0.1585 'International Tables Vol C Tables 4.2.6.8 and 6.1.1.4'

loop_
_geom_angle_atom_site_label_1
_geom_angle_atom_site_label_2
_geom_angle_atom_site_label_3
_geom_angle_site_symmetry_1
_geom_angle_site_symmetry_3
_geom_angle
_geom_angle_publ_flag
C10 O3 C11 . . 115.60(8) ?
N2 N1 C6 . . 119.81(8) ?
N2 N1 H1 . . 119.4 ?
C6 N1 H1 . . 120.7 ?
N1 N2 C7 . . 121.37(8) ?
C2 C1 C6 . . 119.32(9) ?
C2 C1 H1A . . 120.3 ?
C6 C1 H1A . . 120.3 ?
C3 C2 C1 . . 119.14(9) ?
C3 C2 H2A . . 120.4 ?
C1 C2 H2A . . 120.4 ?
C2 C3 C4 . . 121.80(9) ?
C2 C3 Cl1 . . 119.38(7) ?
C4 C3 Cl1 . . 118.82(7) ?
C3 C4 C5 . . 119.11(9) ?
C3 C4 H4A . . 120.4 ?
C5 C4 H4A . . 120.4 ?
C4 C5 C6 . . 119.48(9) ?
C4 C5 H5A . . 120.3 ?
C6 C5 H5A . . 120.3 ?
C5 C6 C1 . . 121.12(9) ?
C5 C6 N1 . . 117.30(8) ?
C1 C6 N1 . . 121.57(8) ?
N2 C7 C8 . . 124.07(8) ?
N2 C7 C10 . . 113.78(8) ?
C8 C7 C10 . . 122.13(8) ?
O1 C8 C7 . . 119.05(9) ?
O1 C8 C9 . . 119.11(9) ?
C7 C8 C9 . . 121.82(9) ?
C8 C9 H9A . . 109.5 ?
C8 C9 H9B . . 109.5 ?
H9A C9 H9B . . 109.5 ?
C8 C9 H9C . . 109.5 ?
H9A C9 H9C . . 109.5 ?
H9B C9 H9C . . 109.5 ?
O2 C10 O3 . . 123.32(9) ?
O2 C10 C7 . . 124.16(9) ?
O3 C10 C7 . . 112.52(8) ?
O3 C11 C12 . . 106.97(8) ?
O3 C11 H11A . . 110.3 ?
C12 C11 H11A . . 110.3 ?
O3 C11 H11B . . 110.3 ?
C12 C11 H11B . . 110.3 ?
H11A C11 H11B . . 108.6 ?
C11 C12 H12A . . 109.5 ?
C11 C12 H12B . . 109.5 ?
H12A C12 H12B . . 109.5 ?
C11 C12 H12C . . 109.5 ?
H12A C12 H12C . . 109.5 ?
H12B C12 H12C . . 109.5 ?

loop_
_geom_bond_atom_site_label_1
_geom_bond_atom_site_label_2
_geom_bond_site_symmetry_2
_geom_bond_distance
_geom_bond_publ_flag
Cl1 C3 . 1.7386(9) ?
O1 C8 . 1.2412(12) ?
O2 C10 . 1.2121(12) ?
O3 C10 . 1.3378(12) ?
O3 C11 . 1.4514(11) ?
N1 N2 . 1.3018(11) ?
N1 C6 . 1.4072(12) ?
N1 H1 . 0.9104 ?
N2 C7 . 1.3258(12) ?
C1 C2 . 1.3918(14) ?
C1 C6 . 1.3964(13) ?
C1 H1A . 0.9300 ?
C2 C3 . 1.3885(13) ?
C2 H2A . 0.9300 ?
C3 C4 . 1.3895(13) ?
C4 C5 . 1.3906(14) ?
C4 H4A . 0.9300 ?
C5 C6 . 1.3924(13) ?
C5 H5A . 0.9300 ?
C7 C8 . 1.4703(13) ?
C7 C10 . 1.4864(13) ?
C8 C9 . 1.5017(14) ?
C9 H9A . 0.9600 ?
C9 H9B . 0.9600 ?
C9 H9C . 0.9600 ?
C11 C12 . 1.5049(15) ?
C11 H11A . 0.9700 ?
C11 H11B . 0.9700 ?
C12 H12A . 0.9600 ?
C12 H12B . 0.9600 ?
C12 H12C . 0.9600 ?

loop_
_geom_hbond_atom_site_label_D
_geom_hbond_atom_site_label_H
_geom_hbond_atom_site_label_A
_geom_hbond_site_symmetry_A
_geom_hbond_distance_DH
_geom_hbond_distance_HA
_geom_hbond_distance_DA
_geom_hbond_angle_DHA
_geom_hbond_publ_flag
N1 H1 O1 1_555 0.91 1.87 2.5721(12) 132 y
C2 H2A O2 2_656 0.93 2.45 3.3536(13) 164 y
C5 H5A O1 3_867 0.93 2.53 3.4293(12) 163 y

loop_
_geom_torsion_atom_site_label_1
_geom_torsion_atom_site_label_2
_geom_torsion_atom_site_label_3
_geom_torsion_atom_site_label_4
_geom_torsion_site_symmetry_1
_geom_torsion_site_symmetry_2
_geom_torsion_site_symmetry_3
_geom_torsion_site_symmetry_4
_geom_torsion
_geom_torsion_publ_flag
C6 N1 N2 C7 . . . . 179.20(9) ?
C6 C1 C2 C3 . . . . 0.13(15) ?
C1 C2 C3 C4 . . . . 1.12(16) ?
C1 C2 C3 Cl1 . . . . -178.83(8) ?
C2 C3 C4 C5 . . . . -1.00(15) ?
Cl1 C3 C4 C5 . . . . 178.94(8) ?
C3 C4 C5 C6 . . . . -0.36(15) ?
C4 C5 C6 C1 . . . . 1.61(15) ?
C4 C5 C6 N1 . . . . -177.46(9) ?
C2 C1 C6 C5 . . . . -1.49(15) ?
C2 C1 C6 N1 . . . . 177.54(9) ?
N2 N1 C6 C5 . . . . 177.14(9) ?
N2 N1 C6 C1 . . . . -1.93(15) ?
N1 N2 C7 C8 . . . . -2.05(15) ?
N1 N2 C7 C10 . . . . 179.71(9) ?
N2 C7 C8 O1 . . . . 3.50(16) ?
C10 C7 C8 O1 . . . . -178.40(10) ?
N2 C7 C8 C9 . . . . -175.28(10) ?
C10 C7 C8 C9 . . . . 2.81(15) ?
C11 O3 C10 O2 . . . . -3.29(14) ?
C11 O3 C10 C7 . . . . 177.01(8) ?
N2 C7 C10 O2 . . . . -178.82(10) ?
C8 C7 C10 O2 . . . . 2.90(16) ?
N2 C7 C10 O3 . . . . 0.88(12) ?
C8 C7 C10 O3 . . . . -177.40(9) ?
C10 O3 C11 C12 . . . . 170.62(9) ?

loop_
_cod_related_entry_id
_cod_related_entry_database
_cod_related_entry_code
1 ChemSpider 4489173
